data_1528350
loop_
_publ_author_name
'Berger, R.'

_publ_section_title
;
 X-ray powder profile refinement of the structure of pseudotetragonal Sc3
 As2
;
_journal_name_full 'Acta Chemica Scandinavica, Series A: (28,1974-)'
_journal_page_first 463
_journal_page_last 464
_journal_volume 34
_journal_year 1980
_chemical_formula_sum 'As2 Sc3'
_chemical_name_systematic 'Sc3 As2'
_space_group_IT_number 62
_symmetry_space_group_name_Hall '-P 2ac 2n'
_symmetry_space_group_name_H-M 'P n m a'
_cell_angle_alpha 90
_cell_angle_beta 90
_cell_angle_gamma 90
_cell_formula_units_Z 4
_cell_length_a 10.3754
_cell_length_b 3.8063
_cell_length_c 10.3754
_cell_volume 409.744
_citation_journal_id_ASTM ACAPCT
_cod_data_source_file Berger_ACAPCT_1980_44.cif
_cod_data_source_block As2Sc3
_cod_database_code 1528350

loop_
_symmetry_equiv_pos_as_xyz
x,y,z
-x+1/2,-y,z+1/2
x+1/2,-y+1/2,-z+1/2
-x,y+1/2,-z
-x,-y,-z
x-1/2,y,-z-1/2
-x-1/2,y-1/2,z-1/2
x,-y-1/2,z

loop_
_atom_site_label
_atom_site_type_symbol
_atom_site_fract_x
_atom_site_fract_y
_atom_site_fract_z
_atom_site_occupancy
_atom_site_U_iso_or_equiv
Sc3 Sc+2 0.2224 0.25 0.7935 1 0.0
As1 As-3 0.3167 0.25 0.4938 1 0.0
Sc2 Sc+2 0.3742 0.25 0.0646 1 0.0
As2 As-3 0.4877 0.25 0.8224 1 0.0
Sc1 Sc+2 0.0489 0.25 0.1304 1 0.0
